data_4076112
loop_
_publ_author_name
'Burling, Suzanne'
'Kociok-K\"ohn, Gabriele'
'Mahon, Mary F.'
'Whittlesey, Michael K.'
'Williams, Jonathan M. J.'

_publ_section_title
;
 Ruthenium Hydride Complexes of 1,2-Dicyclohexylimidazol-2-ylidene
;
_journal_issue 24
_journal_name_full Organometallics
_journal_page_first 5868
_journal_paper_doi 10.1021/om050600c
_journal_volume 24
_journal_year 2005
_chemical_formula_sum 'C48 H64 Cl N4 P Ru'
_chemical_formula_weight 864.52
_chemical_name_systematic
;
 ?
;
_space_group_IT_number 14
_symmetry_cell_setting monoclinic
_symmetry_space_group_name_Hall '-P 2ybc'
_symmetry_space_group_name_H-M 'P 1 21/c 1'
_atom_sites_solution_hydrogens geom
_atom_sites_solution_primary direct
_atom_sites_solution_secondary difmap
_audit_creation_method SHELXL-97
_cell_angle_alpha 90.00
_cell_angle_beta 90.417(1)
_cell_angle_gamma 90.00
_cell_formula_units_Z 4
_cell_length_a 15.7080(1)
_cell_length_b 11.1880(1)
_cell_length_c 24.8340(2)
_cell_measurement_reflns_used 96915
_cell_measurement_temperature 150(2)
_cell_measurement_theta_max 30.034
_cell_measurement_theta_min 2.910
_cell_volume 4364.24(6)
_computing_cell_refinement 'HKL Scalepack (Otwinowski & Minor 1997)'
_computing_data_reduction 'Denzo and Scalepack (otwinowski & Minor, 1997'
_computing_molecular_graphics 'ORTEX (P.McArdle, 1995)'
_computing_publication_material 'SHELXL-97/2 (Sheldrick,1997)'
_computing_structure_refinement 'SHELXL-97 (Sheldrick, 1997)'
_computing_structure_solution 'SHELXS-97 (Sheldrick, 1990)'
_diffrn_ambient_temperature 150(2)
_diffrn_measured_fraction_theta_full 0.996
_diffrn_measured_fraction_theta_max 0.996
_diffrn_measurement_device_type KappaCCD
_diffrn_measurement_method KappaCCD
_diffrn_radiation_monochromator graphite
_diffrn_radiation_source 'fine-focus sealed tube'
_diffrn_radiation_type MoK\a
_diffrn_radiation_wavelength 0.71073
_diffrn_reflns_av_R_equivalents 0.0531
_diffrn_reflns_av_sigmaI/netI 0.0366
_diffrn_reflns_limit_h_max 22
_diffrn_reflns_limit_h_min -22
_diffrn_reflns_limit_k_max 15
_diffrn_reflns_limit_k_min -15
_diffrn_reflns_limit_l_max 34
_diffrn_reflns_limit_l_min -34
_diffrn_reflns_number 76684
_diffrn_reflns_theta_full 30.04
_diffrn_reflns_theta_max 30.04
_diffrn_reflns_theta_min 3.52
_exptl_absorpt_coefficient_mu 0.495
_exptl_absorpt_correction_T_max 0.95
_exptl_absorpt_correction_T_min 0.91
_exptl_absorpt_correction_type multi-scan
_exptl_absorpt_process_details
;
 ?
;
_exptl_crystal_colour Dark-orange
_exptl_crystal_density_diffrn 1.316
_exptl_crystal_density_method 'not measured'
_exptl_crystal_description Tabloid
_exptl_crystal_F_000 1824
_exptl_crystal_size_max 0.25
_exptl_crystal_size_mid 0.20
_exptl_crystal_size_min 0.10
_refine_diff_density_max 1.174
_refine_diff_density_min -0.947
_refine_diff_density_rms 0.093
_refine_ls_extinction_method none
_refine_ls_goodness_of_fit_ref 1.040
_refine_ls_hydrogen_treatment mixed
_refine_ls_matrix_type full
_refine_ls_number_parameters 498
_refine_ls_number_reflns 12721
_refine_ls_number_restraints 1
_refine_ls_restrained_S_all 1.110
_refine_ls_R_factor_all 0.0451
_refine_ls_R_factor_gt 0.0336
_refine_ls_shift/su_max 0.001
_refine_ls_shift/su_mean 0.000
_refine_ls_structure_factor_coef Fsqd
_refine_ls_weighting_details 'calc w=1/[\s^2^(Fo^2^)+(0.0203P)^2^+3.5245P] where P=(Fo^2^+2Fc^2^)/3'
_refine_ls_weighting_scheme calc
_refine_ls_wR_factor_gt 0.0683
_refine_ls_wR_factor_ref 0.0725
_reflns_number_gt 10812
_reflns_number_total 12721
_reflns_threshold_expression >2sigma(I)
_cod_data_source_file om050600csi20050719_021918.cif
_cod_data_source_block c:\x-ray\kappa\k05mkw10\maxus\k05mkw10
_cod_depositor_comments
;
The following automatic conversions were performed:

'_symmetry_cell_setting' value 'Monoclinic' changed to 'monoclinic'
according to /home/saulius/struct/CIF-dictionaries/cif_core.dic
dictionary named 'cif_core.dic' version 2.4.1 from
2010-06-29.

'_exptl_absorpt_correction_type' value 'Multi-Scan'
changed to 'multi-scan' according to
/home/saulius/struct/CIF-dictionaries/cif_core.dic dictionary named
'cif_core.dic' version 2.4.1 from 2010-06-29.

Automatic conversion script
Id: cif_fix_values 1715 2011-07-08 13:25:40Z adriana 
;
_cod_original_sg_symbol_H-M P21/c
_cod_database_code 4076112

loop_
_symmetry_equiv_pos_as_xyz
'x, y, z'
'-x, y+1/2, -z+1/2'
'-x, -y, -z'
'x, -y-1/2, z-1/2'

loop_
_atom_site_label
_atom_site_type_symbol
_atom_site_fract_x
_atom_site_fract_y
_atom_site_fract_z
_atom_site_U_iso_or_equiv
_atom_site_adp_type
_atom_site_occupancy
_atom_site_symmetry_multiplicity
_atom_site_calc_flag
_atom_site_refinement_flags
_atom_site_disorder_assembly
_atom_site_disorder_group
Ru1 Ru 0.305555(8) 0.357403(12) 0.113669(5) 0.01471(4) Uani 1 1 d D . .
Cl1 Cl 0.38020(3) 0.54189(4) 0.13868(2) 0.03431(11) Uani 1 1 d . A 1
P1 P 0.21914(3) 0.20852(4) 0.095340(16) 0.01476(8) Uani 1 1 d . A .
N1 N 0.40345(10) 0.25264(15) 0.21415(6) 0.0240(3) Uani 1 1 d . . .
N2 N 0.27818(10) 0.30775(15) 0.23690(6) 0.0246(3) Uani 1 1 d . . .
N3 N 0.24693(9) 0.52269(13) 0.02036(6) 0.0213(3) Uani 1 1 d . . .
N4 N 0.34353(9) 0.40339(13) -0.00835(6) 0.0200(3) Uani 1 1 d . . .
C1 C 0.32984(11) 0.29953(16) 0.19293(7) 0.0193(3) Uani 1 1 d . A .
C2 C 0.39730(14) 0.2342(2) 0.26909(8) 0.0345(5) Uani 1 1 d . A .
H2 H 0.4403 0.2030 0.2922 0.041 Uiso 1 1 calc R . .
C3 C 0.31880(14) 0.2689(2) 0.28348(8) 0.0350(5) Uani 1 1 d . A .
H3 H 0.2956 0.2671 0.3187 0.042 Uiso 1 1 calc R . .
C4 C 0.48237(11) 0.23338(17) 0.18395(7) 0.0236(4) Uani 1 1 d . A .
H4 H 0.4676 0.2350 0.1447 0.028 Uiso 1 1 calc R . .
C5 C 0.54553(12) 0.33422(17) 0.19479(8) 0.0285(4) Uani 1 1 d . . .
H5A H 0.5607 0.3356 0.2335 0.034 Uiso 1 1 calc R A .
H5B H 0.5190 0.4118 0.1855 0.034 Uiso 1 1 calc R . .
C6 C 0.62591(13) 0.31646(19) 0.16136(9) 0.0320(4) Uani 1 1 d . A .
H6A H 0.6115 0.3252 0.1227 0.038 Uiso 1 1 calc R . .
H6B H 0.6679 0.3792 0.1708 0.038 Uiso 1 1 calc R . .
C7 C 0.66574(13) 0.19379(19) 0.17088(9) 0.0328(4) Uani 1 1 d . . .
H7A H 0.6879 0.1894 0.2082 0.039 Uiso 1 1 calc R A .
H7B H 0.7143 0.1830 0.1462 0.039 Uiso 1 1 calc R . .
C8 C 0.60138(12) 0.09344(19) 0.16176(9) 0.0320(4) Uani 1 1 d . A .
H8A H 0.5845 0.0913 0.1233 0.038 Uiso 1 1 calc R . .
H8B H 0.6280 0.0158 0.1709 0.038 Uiso 1 1 calc R . .
C9 C 0.52261(12) 0.11205(18) 0.19631(9) 0.0295(4) Uani 1 1 d . . .
H9A H 0.5387 0.1082 0.2349 0.035 Uiso 1 1 calc R A .
H9B H 0.4808 0.0477 0.1889 0.035 Uiso 1 1 calc R . .
C10 C 0.19397(12) 0.3644(2) 0.23481(7) 0.0286(4) Uani 1 1 d . A .
H10 H 0.1710 0.3530 0.1975 0.034 Uiso 1 1 calc R . .
C11 C 0.13094(14) 0.3074(2) 0.27339(9) 0.0412(5) Uani 1 1 d . . .
H11A H 0.1522 0.3157 0.3108 0.049 Uiso 1 1 calc R A .
H11B H 0.1254 0.2212 0.2652 0.049 Uiso 1 1 calc R . .
C12 C 0.04375(14) 0.3682(3) 0.26795(10) 0.0526(7) Uani 1 1 d . A .
H12A H 0.0198 0.3516 0.2317 0.063 Uiso 1 1 calc R . .
H12B H 0.0045 0.3341 0.2949 0.063 Uiso 1 1 calc R . .
C13 C 0.04992(16) 0.5025(3) 0.27613(11) 0.0589(8) Uani 1 1 d . . .
H13A H -0.0066 0.5390 0.2694 0.071 Uiso 1 1 calc R A .
H13B H 0.0661 0.5192 0.3140 0.071 Uiso 1 1 calc R . .
C14 C 0.11457(16) 0.5594(3) 0.23909(12) 0.0529(7) Uani 1 1 d . A .
H14A H 0.1206 0.6452 0.2481 0.064 Uiso 1 1 calc R . .
H14B H 0.0942 0.5533 0.2014 0.064 Uiso 1 1 calc R . .
C15 C 0.20117(13) 0.4980(2) 0.24450(9) 0.0368(5) Uani 1 1 d . . .
H15A H 0.2411 0.5330 0.2182 0.044 Uiso 1 1 calc R A .
H15B H 0.2246 0.5123 0.2811 0.044 Uiso 1 1 calc R . .
C16 C 0.29707(10) 0.42937(15) 0.03680(7) 0.0176(3) Uani 1 1 d . A .
C17 C 0.26213(13) 0.55320(18) -0.03281(8) 0.0288(4) Uani 1 1 d . A .
H17 H 0.2350 0.6150 -0.0528 0.035 Uiso 1 1 calc R . .
C18 C 0.32255(13) 0.47863(18) -0.05072(7) 0.0286(4) Uani 1 1 d . A .
H18 H 0.3464 0.4776 -0.0858 0.034 Uiso 1 1 calc R . .
C19 C 0.18490(11) 0.58405(16) 0.05473(7) 0.0202(3) Uani 1 1 d . A .
H19 H 0.1871 0.5454 0.0910 0.024 Uiso 1 1 calc R . .
C20 C 0.09425(11) 0.56930(17) 0.03267(8) 0.0249(4) Uani 1 1 d . . .
H20A H 0.0911 0.6018 -0.0044 0.030 Uiso 1 1 calc R A .
H20B H 0.0798 0.4833 0.0310 0.030 Uiso 1 1 calc R . .
C21 C 0.02985(12) 0.63424(18) 0.06820(9) 0.0295(4) Uani 1 1 d . A .
H21A H -0.0276 0.6273 0.0519 0.035 Uiso 1 1 calc R . .
H21B H 0.0285 0.5959 0.1041 0.035 Uiso 1 1 calc R . .
C22 C 0.05266(13) 0.76601(18) 0.07459(9) 0.0318(4) Uani 1 1 d . . .
H22A H 0.0117 0.8050 0.0991 0.038 Uiso 1 1 calc R A .
H22B H 0.0490 0.8064 0.0392 0.038 Uiso 1 1 calc R . .
C23 C 0.14266(12) 0.77818(18) 0.09743(9) 0.0304(4) Uani 1 1 d . A .
H23A H 0.1447 0.7435 0.1341 0.036 Uiso 1 1 calc R . .
H23B H 0.1575 0.8639 0.1003 0.036 Uiso 1 1 calc R . .
C24 C 0.20777(12) 0.71511(17) 0.06203(9) 0.0289(4) Uani 1 1 d . . .
H24A H 0.2097 0.7547 0.0264 0.035 Uiso 1 1 calc R A .
H24B H 0.2649 0.7216 0.0788 0.035 Uiso 1 1 calc R . .
C25 C 0.40547(11) 0.30491(16) -0.01203(7) 0.0208(3) Uani 1 1 d . A .
H25 H 0.3822 0.2364 0.0091 0.025 Uiso 1 1 calc R . .
C26 C 0.49204(12) 0.33688(17) 0.01264(8) 0.0263(4) Uani 1 1 d . . .
H26A H 0.5194 0.4004 -0.0089 0.032 Uiso 1 1 calc R A .
H26B H 0.4844 0.3671 0.0498 0.032 Uiso 1 1 calc R . .
C27 C 0.54820(13) 0.2253(2) 0.01346(9) 0.0345(5) Uani 1 1 d . A .
H27A H 0.6049 0.2460 0.0284 0.041 Uiso 1 1 calc R . .
H27B H 0.5224 0.1643 0.0372 0.041 Uiso 1 1 calc R . .
C28 C 0.55855(13) 0.1738(2) -0.04253(10) 0.0362(5) Uani 1 1 d . . .
H28A H 0.5915 0.0985 -0.0402 0.043 Uiso 1 1 calc R A .
H28B H 0.5912 0.2308 -0.0649 0.043 Uiso 1 1 calc R . .
C29 C 0.47284(13) 0.1491(2) -0.06947(9) 0.0338(5) Uani 1 1 d . A .
H29A H 0.4433 0.0842 -0.0499 0.041 Uiso 1 1 calc R . .
H29B H 0.4820 0.1222 -0.1070 0.041 Uiso 1 1 calc R . .
C30 C 0.41723(12) 0.26151(19) -0.06964(8) 0.0292(4) Uani 1 1 d . . .
H30A H 0.4447 0.3248 -0.0913 0.035 Uiso 1 1 calc R A .
H30B H 0.3611 0.2433 -0.0861 0.035 Uiso 1 1 calc R . .
C31 C 0.22139(10) 0.14447(15) 0.02624(6) 0.0167(3) Uani 1 1 d . . .
C32 C 0.25099(10) 0.03130(16) 0.01271(7) 0.0200(3) Uani 1 1 d . A .
H32 H 0.2706 -0.0209 0.0403 0.024 Uiso 1 1 calc R . .
C33 C 0.25222(11) -0.00655(17) -0.04068(7) 0.0244(4) Uani 1 1 d . . .
H33 H 0.2740 -0.0833 -0.0493 0.029 Uiso 1 1 calc R A .
C34 C 0.22181(12) 0.06727(18) -0.08130(7) 0.0258(4) Uani 1 1 d . A .
H34 H 0.2229 0.0415 -0.1177 0.031 Uiso 1 1 calc R . .
C35 C 0.18978(11) 0.17914(17) -0.06833(7) 0.0239(4) Uani 1 1 d . . .
H35 H 0.1675 0.2294 -0.0959 0.029 Uiso 1 1 calc R A .
C36 C 0.19017(11) 0.21759(16) -0.01529(7) 0.0204(3) Uani 1 1 d . A .
H36 H 0.1689 0.2948 -0.0069 0.025 Uiso 1 1 calc R . .
C37 C 0.10103(10) 0.21960(16) 0.09734(7) 0.0196(3) Uani 1 1 d . . .
C38 C 0.05081(11) 0.12277(18) 0.08010(8) 0.0261(4) Uani 1 1 d . A .
H38 H 0.0777 0.0526 0.0670 0.031 Uiso 1 1 calc R . .
C39 C -0.03704(12) 0.1280(2) 0.08185(9) 0.0335(5) Uani 1 1 d . . .
H39 H -0.0701 0.0615 0.0703 0.040 Uiso 1 1 calc R A .
C40 C -0.07689(12) 0.2302(2) 0.10043(9) 0.0358(5) Uani 1 1 d . A .
H40 H -0.1373 0.2335 0.1020 0.043 Uiso 1 1 calc R . .
C41 C -0.02912(12) 0.3272(2) 0.11660(9) 0.0342(5) Uani 1 1 d . . .
H41 H -0.0566 0.3976 0.1289 0.041 Uiso 1 1 calc R A .
C42 C 0.05987(11) 0.32202(18) 0.11493(7) 0.0250(4) Uani 1 1 d . A .
H42 H 0.0924 0.3894 0.1260 0.030 Uiso 1 1 calc R . .
C43 C 0.23513(11) 0.07780(15) 0.13912(6) 0.0186(3) Uani 1 1 d . . .
C44 C 0.31156(11) 0.01361(16) 0.13695(7) 0.0228(3) Uani 1 1 d . A .
H44 H 0.3544 0.0374 0.1124 0.027 Uiso 1 1 calc R . .
C45 C 0.32556(13) -0.08423(18) 0.17023(8) 0.0310(4) Uani 1 1 d . . .
H45 H 0.3762 -0.1300 0.1668 0.037 Uiso 1 1 calc R A .
C46 C 0.26589(14) -0.1149(2) 0.20826(9) 0.0369(5) Uani 1 1 d . A .
H46 H 0.2754 -0.1821 0.2309 0.044 Uiso 1 1 calc R . .
C47 C 0.19250(14) -0.0484(2) 0.21351(8) 0.0350(5) Uani 1 1 d . . .
H47 H 0.1527 -0.0658 0.2411 0.042 Uiso 1 1 calc R A .
C48 C 0.17831(11) 0.04348(16) 0.17801(7) 0.0258(4) Uani 1 1 d . A .
H48 H 0.1261 0.0859 0.1804 0.031 Uiso 1 1 calc R . .
H1 H 0.3649 0.2664 0.0931 0.047(7) Uiso 1 1 d RD . .

loop_
_atom_site_aniso_label
_atom_site_aniso_U_11
_atom_site_aniso_U_22
_atom_site_aniso_U_33
_atom_site_aniso_U_23
_atom_site_aniso_U_13
_atom_site_aniso_U_12
Ru1 0.01400(6) 0.01520(6) 0.01491(6) -0.00036(5) -0.00029(4) -0.00011(5)
Cl1 0.0424(3) 0.0238(2) 0.0366(3) 0.00197(19) -0.0135(2) -0.0115(2)
P1 0.01409(18) 0.01563(19) 0.01455(18) -0.00002(15) -0.00029(14) -0.00015(15)
N1 0.0251(8) 0.0287(8) 0.0181(7) -0.0002(6) -0.0039(6) 0.0031(6)
N2 0.0242(7) 0.0337(9) 0.0157(7) -0.0012(6) -0.0010(6) -0.0009(6)
N3 0.0224(7) 0.0197(7) 0.0217(7) 0.0032(6) 0.0009(6) 0.0036(6)
N4 0.0210(7) 0.0202(7) 0.0188(7) 0.0024(6) 0.0020(5) 0.0013(6)
C1 0.0212(8) 0.0200(8) 0.0166(7) -0.0013(6) -0.0020(6) -0.0013(6)
C2 0.0388(11) 0.0467(13) 0.0181(9) 0.0034(8) -0.0069(8) 0.0047(10)
C3 0.0389(11) 0.0510(13) 0.0150(8) 0.0021(8) -0.0027(8) 0.0003(10)
C4 0.0214(8) 0.0273(9) 0.0219(8) -0.0014(7) -0.0055(6) 0.0034(7)
C5 0.0277(9) 0.0251(10) 0.0325(10) -0.0010(8) -0.0059(8) 0.0026(7)
C6 0.0275(10) 0.0344(11) 0.0340(10) 0.0012(9) -0.0041(8) -0.0024(8)
C7 0.0245(9) 0.0362(11) 0.0376(11) -0.0101(9) -0.0037(8) 0.0009(8)
C8 0.0269(10) 0.0304(10) 0.0384(11) -0.0104(9) -0.0091(8) 0.0053(8)
C9 0.0260(9) 0.0242(9) 0.0383(11) -0.0022(8) -0.0090(8) 0.0009(7)
C10 0.0220(9) 0.0456(12) 0.0182(8) -0.0066(8) 0.0011(7) -0.0006(8)
C11 0.0349(11) 0.0618(16) 0.0269(10) -0.0098(10) 0.0085(9) -0.0138(11)
C12 0.0283(11) 0.095(2) 0.0346(12) -0.0160(13) 0.0114(9) -0.0088(12)
C13 0.0377(13) 0.090(2) 0.0493(15) -0.0256(15) 0.0118(11) 0.0127(14)
C14 0.0420(13) 0.0598(17) 0.0571(16) -0.0118(13) 0.0072(12) 0.0185(12)
C15 0.0302(10) 0.0436(13) 0.0367(11) -0.0082(10) 0.0053(9) 0.0031(9)
C16 0.0164(7) 0.0168(8) 0.0195(7) 0.0010(6) -0.0003(6) -0.0014(6)
C17 0.0353(10) 0.0275(10) 0.0236(9) 0.0094(7) 0.0002(7) 0.0062(8)
C18 0.0347(10) 0.0309(10) 0.0201(8) 0.0072(7) 0.0048(7) 0.0029(8)
C19 0.0197(8) 0.0189(8) 0.0221(8) -0.0004(6) -0.0011(6) 0.0024(6)
C20 0.0237(9) 0.0230(9) 0.0279(9) -0.0035(7) -0.0054(7) 0.0018(7)
C21 0.0202(9) 0.0306(10) 0.0376(11) -0.0063(8) -0.0046(7) 0.0025(8)
C22 0.0310(10) 0.0261(10) 0.0384(11) -0.0049(8) -0.0020(8) 0.0099(8)
C23 0.0307(10) 0.0204(9) 0.0400(11) -0.0075(8) -0.0002(8) 0.0006(8)
C24 0.0257(9) 0.0194(9) 0.0415(11) -0.0029(8) 0.0009(8) -0.0013(7)
C25 0.0211(8) 0.0185(8) 0.0228(8) -0.0001(6) 0.0048(6) 0.0008(6)
C26 0.0242(9) 0.0253(9) 0.0293(9) -0.0046(7) -0.0019(7) 0.0015(7)
C27 0.0275(10) 0.0339(11) 0.0419(12) -0.0068(9) -0.0046(8) 0.0075(8)
C28 0.0239(10) 0.0372(12) 0.0477(13) -0.0116(10) 0.0038(9) 0.0060(8)
C29 0.0277(10) 0.0336(11) 0.0402(11) -0.0154(9) 0.0059(8) -0.0008(8)
C30 0.0231(9) 0.0385(11) 0.0261(9) -0.0076(8) 0.0013(7) -0.0003(8)
C31 0.0148(7) 0.0199(8) 0.0155(7) -0.0010(6) -0.0007(5) -0.0022(6)
C32 0.0184(8) 0.0207(8) 0.0211(8) 0.0002(6) -0.0010(6) 0.0000(6)
C33 0.0241(9) 0.0237(9) 0.0255(9) -0.0065(7) 0.0018(7) 0.0001(7)
C34 0.0257(9) 0.0335(10) 0.0180(8) -0.0056(7) -0.0003(7) -0.0049(8)
C35 0.0247(9) 0.0293(9) 0.0176(8) 0.0025(7) -0.0038(7) -0.0028(7)
C36 0.0200(8) 0.0214(8) 0.0198(8) 0.0000(6) -0.0021(6) 0.0005(6)
C37 0.0158(7) 0.0236(8) 0.0193(8) 0.0021(6) 0.0005(6) -0.0014(6)
C38 0.0208(8) 0.0300(10) 0.0276(9) 0.0020(7) -0.0006(7) -0.0043(7)
C39 0.0207(9) 0.0423(12) 0.0374(11) 0.0100(9) -0.0033(8) -0.0107(8)
C40 0.0145(8) 0.0512(13) 0.0417(12) 0.0186(10) 0.0016(8) 0.0007(8)
C41 0.0229(9) 0.0407(12) 0.0390(11) 0.0085(9) 0.0071(8) 0.0113(8)
C42 0.0212(8) 0.0290(9) 0.0247(9) 0.0019(7) 0.0017(7) 0.0034(7)
C43 0.0227(8) 0.0183(8) 0.0148(7) 0.0006(6) -0.0037(6) -0.0018(6)
C44 0.0243(9) 0.0218(9) 0.0222(8) 0.0020(7) -0.0044(7) -0.0007(7)
C45 0.0308(10) 0.0262(10) 0.0359(11) 0.0066(8) -0.0123(8) 0.0029(8)
C46 0.0437(12) 0.0318(11) 0.0350(11) 0.0165(9) -0.0155(9) -0.0070(9)
C47 0.0405(11) 0.0408(12) 0.0237(9) 0.0130(9) -0.0009(8) -0.0109(9)
C48 0.0276(9) 0.0287(10) 0.0210(8) 0.0025(7) -0.0009(7) -0.0031(7)

loop_
_atom_type_symbol
_atom_type_description
_atom_type_scat_dispersion_real
_atom_type_scat_dispersion_imag
_atom_type_scat_source
C C 0.0033 0.0016 'International Tables Vol C Tables 4.2.6.8 and 6.1.1.4'
H H 0.0000 0.0000 'International Tables Vol C Tables 4.2.6.8 and 6.1.1.4'
Cl Cl 0.1484 0.1585 'International Tables Vol C Tables 4.2.6.8 and 6.1.1.4'
N N 0.0061 0.0033 'International Tables Vol C Tables 4.2.6.8 and 6.1.1.4'
P P 0.1023 0.0942 'International Tables Vol C Tables 4.2.6.8 and 6.1.1.4'
Ru Ru -1.2594 0.8363 'International Tables Vol C Tables 4.2.6.8 and 6.1.1.4'

loop_
_geom_angle_atom_site_label_1
_geom_angle_atom_site_label_2
_geom_angle_atom_site_label_3
_geom_angle
C16 Ru1 C1 171.82(6)
C16 Ru1 P1 93.91(5)
C1 Ru1 P1 93.91(5)
C16 Ru1 Cl1 86.21(5)
C1 Ru1 Cl1 86.50(5)
P1 Ru1 Cl1 170.275(18)
C43 P1 C31 103.63(8)
C43 P1 C37 99.74(8)
C31 P1 C37 94.35(7)
C43 P1 Ru1 113.55(5)
C31 P1 Ru1 117.90(5)
C37 P1 Ru1 124.01(6)
C1 N1 C2 111.78(15)
C1 N1 C4 124.90(14)
C2 N1 C4 123.13(15)
C1 N2 C3 111.88(16)
C1 N2 C10 122.72(15)
C3 N2 C10 125.04(16)
C16 N3 C17 111.67(15)
C16 N3 C19 124.45(14)
C17 N3 C19 123.89(15)
C16 N4 C18 111.51(15)
C16 N4 C25 124.34(14)
C18 N4 C25 124.11(15)
N2 C1 N1 102.85(14)
N2 C1 Ru1 128.41(13)
N1 C1 Ru1 128.58(12)
C3 C2 N1 106.86(17)
C2 C3 N2 106.63(17)
N1 C4 C5 110.58(15)
N1 C4 C9 112.16(16)
C5 C4 C9 110.75(15)
C4 C5 C6 110.29(16)
C7 C6 C5 111.85(17)
C6 C7 C8 111.60(16)
C9 C8 C7 110.81(16)
C8 C9 C4 110.16(17)
N2 C10 C15 110.70(16)
N2 C10 C11 112.79(18)
C15 C10 C11 111.12(17)
C10 C11 C12 110.1(2)
C13 C12 C11 111.7(2)
C14 C13 C12 112.1(2)
C13 C14 C15 111.0(2)
C10 C15 C14 111.3(2)
N3 C16 N4 103.06(14)
N3 C16 Ru1 127.12(12)
N4 C16 Ru1 129.64(12)
C18 C17 N3 106.85(16)
C17 C18 N4 106.91(16)
N3 C19 C24 111.26(14)
N3 C19 C20 111.14(14)
C24 C19 C20 111.41(15)
C21 C20 C19 111.07(15)
C22 C21 C20 111.29(16)
C21 C22 C23 109.96(16)
C22 C23 C24 111.58(17)
C19 C24 C23 110.85(16)
N4 C25 C30 112.42(15)
N4 C25 C26 112.69(14)
C30 C25 C26 109.70(14)
C27 C26 C25 109.00(15)
C28 C27 C26 111.34(18)
C27 C28 C29 111.82(17)
C28 C29 C30 110.71(17)
C25 C30 C29 109.41(16)
C32 C31 C36 117.99(15)
C32 C31 P1 125.60(13)
C36 C31 P1 116.42(13)
C31 C32 C33 120.92(16)
C34 C33 C32 120.32(17)
C33 C34 C35 119.48(16)
C36 C35 C34 120.10(17)
C35 C36 C31 121.14(17)
C42 C37 C38 118.08(16)
C42 C37 P1 122.03(13)
C38 C37 P1 119.88(14)
C39 C38 C37 121.07(19)
C38 C39 C40 119.96(19)
C41 C40 C39 120.07(18)
C40 C41 C42 120.1(2)
C37 C42 C41 120.73(19)
C48 C43 C44 116.42(16)
C48 C43 P1 123.44(13)
C44 C43 P1 119.92(13)
C45 C44 C43 120.92(17)
C46 C45 C44 119.90(19)
C45 C46 C47 120.23(19)
C48 C47 C46 118.39(19)
C47 C48 C43 123.90(17)

loop_
_geom_bond_atom_site_label_1
_geom_bond_atom_site_label_2
_geom_bond_distance
Ru1 C16 2.0752(16)
Ru1 C1 2.1044(17)
Ru1 P1 2.1944(4)
Ru1 Cl1 2.4516(5)
P1 C43 1.8384(17)
P1 C31 1.8603(16)
P1 C37 1.8605(17)
N1 C1 1.371(2)
N1 C2 1.384(2)
N1 C4 1.469(2)
N2 C1 1.368(2)
N2 C3 1.387(2)
N2 C10 1.467(2)
N3 C16 1.368(2)
N3 C17 1.386(2)
N3 C19 1.470(2)
N4 C16 1.373(2)
N4 C18 1.385(2)
N4 C25 1.473(2)
C2 C3 1.344(3)
C4 C5 1.525(3)
C4 C9 1.528(3)
C5 C6 1.529(3)
C6 C7 1.526(3)
C7 C8 1.527(3)
C8 C9 1.525(3)
C10 C15 1.518(3)
C10 C11 1.522(3)
C11 C12 1.534(3)
C12 C13 1.520(4)
C13 C14 1.515(4)
C14 C15 1.529(3)
C17 C18 1.342(3)
C19 C24 1.520(2)
C19 C20 1.531(2)
C20 C21 1.531(3)
C21 C22 1.525(3)
C22 C23 1.525(3)
C23 C24 1.526(3)
C25 C30 1.523(2)
C25 C26 1.530(3)
C26 C27 1.529(3)
C27 C28 1.515(3)
C28 C29 1.524(3)
C29 C30 1.532(3)
C31 C32 1.391(2)
C31 C36 1.402(2)
C32 C33 1.392(2)
C33 C34 1.386(3)
C34 C35 1.388(3)
C35 C36 1.386(2)
C37 C42 1.388(3)
C37 C38 1.405(2)
C38 C39 1.382(3)
C39 C40 1.385(3)
C40 C41 1.377(3)
C41 C42 1.400(3)
C43 C48 1.375(2)
C43 C44 1.400(2)
C44 C45 1.388(3)
C45 C46 1.379(3)
C46 C47 1.379(3)
C47 C48 1.371(3)
